data_9016985
loop_
_publ_author_name
'Izatulina, A.'
'Gurzhiy, V.'
'Frank-Kamenetskaya O'

_publ_section_title
;
 Weddellite from renal stones: Structure refinement and dependence of
 crystal chemical features on H2O content.
 Note: Sample 12
;
_journal_name_full 'American Mineralogist'
_journal_page_first 2
_journal_page_last 7
_journal_volume 99
_journal_year 2014
_chemical_compound_source 'oxalic renal stones of St. Petersburg citizens aged 24-65 years'
_chemical_formula_sum 'C2 H4.51 Ca O6.255'
_chemical_name_mineral Weddellite
_space_group_IT_number 87
_space_group_name_Hall '-I 4'
_space_group_name_H-M_alt 'I 4/m'
_symmetry_space_group_name_H-M 'I 4/m'
_cell_angle_alpha 90
_cell_angle_beta 90
_cell_angle_gamma 90
_cell_length_a 12.3567
_cell_length_b 12.3567
_cell_length_c 7.3573
_cell_volume 1123.372
_database_code_amcsd 0020082
_exptl_crystal_density_diffrn 1.995
_cod_data_source_file inputs/fixed/downloads/05/05616.cif
_cod_data_source_block 05616
_cod_original_formula_sum 'Ca C2 O6.255 H4.51'
_cod_database_code 9016985

loop_
_space_group_symop_operation_xyz
x,y,z
1/2+x,1/2+y,1/2+z
y,-x,-z
1/2+y,1/2-x,1/2-z
-y,x,z
1/2-y,1/2+x,1/2+z
x,y,-z
1/2+x,1/2+y,1/2-z
-x,-y,z
1/2-x,1/2-y,1/2+z
-y,x,-z
1/2-y,1/2+x,1/2-z
y,-x,z
1/2+y,1/2-x,1/2+z
-x,-y,-z
1/2-x,1/2-y,1/2-z

loop_
_atom_site_aniso_label
_atom_site_aniso_U_11
_atom_site_aniso_U_22
_atom_site_aniso_U_33
_atom_site_aniso_U_12
_atom_site_aniso_U_13
_atom_site_aniso_U_23
Ca1 0.01705 0.01593 0.01330 0.00138 0.00000 0.00000
C1 0.02330 0.01720 0.01380 -0.00120 -0.00130 0.00040
O1 0.03150 0.01670 0.01520 -0.00330 0.00140 -0.00200
O2 0.07790 0.01710 0.01660 -0.00510 -0.00690 0.00250
OW1 0.05830 0.02230 0.02980 -0.00480 0.00000 0.00000
OW2 0.03220 0.04880 0.03710 0.01450 0.00000 0.00000

loop_
_atom_site_label
_atom_site_fract_x
_atom_site_fract_y
_atom_site_fract_z
_atom_site_occupancy
_atom_site_U_iso_or_equiv
_atom_site_type_symbol
_atom_site_attached_hydrogens
Ca1 0.30066 0.19917 0.50000 1.00000 0.01543 Ca 0
C1 0.25768 -0.05337 0.39460 1.00000 0.01810 C 0
O1 0.25440 -0.14347 0.31715 1.00000 0.02110 O 0
O2 0.26314 0.03704 0.31979 1.00000 0.03720 O 0
OW1 0.35334 0.38540 0.50000 1.00000 0.03680 O 0
OW2 0.48137 0.11747 0.50000 1.00000 0.03940 O 0
Wat3 0.50000 0.50000 0.14700 0.22000 0.09400 O 2
Wat31 0.50000 0.50000 0.22800 0.29000 0.08400 O 2
H1 0.34000 0.42400 0.39600 1.00000 0.10900 H 0
H2 0.50600 0.11200 0.38100 1.00000 0.16800 H 0

loop_
_cod_changelog_entry_id
_cod_changelog_entry_author
_cod_changelog_entry_date
_cod_changelog_entry_text
1
;cod-tools version 3.8.0
Id: cif_guess_AMCSD_atom_types 9581 2023-05-17 12:35:41Z saulius
;
2023-05-23T09:20:44+03:00
;Derived atom types and hydrogen counts
from atom names that follow the AMCSD naming convention
(Wat == water, O-H == hydroxyl).
;

loop_
_cod_related_entry_id
_cod_related_entry_database
_cod_related_entry_code
1 AMCSD 0020082

_cell_formula_units_Z 8
